data_4100230
loop_
_publ_author_name
'Michio M. Matsushita'
'Tadashi Sugawara'

_publ_section_title
;
Current-Induced Low-Resistance State and Its Crystal Structure
of a TTF-Based Dimeric Donor Salt
;
_journal_name_full 'Journal of the American Chemical Society'
_journal_year 2005
_chemical_formula_sum 'C28 H30 Br Cl6 S16'
_chemical_formula_weight 1172.09
_chemical_name_common gammma-TBC3_Br_TCE2
_space_group_IT_number 76
_symmetry_cell_setting tetragonal
_symmetry_space_group_name_Hall 'P 4w'
_symmetry_space_group_name_H-M 'P 41'
_cell_angle_alpha 90.00
_cell_angle_beta 90.00
_cell_angle_gamma 90.00
_cell_formula_units_Z 4
_cell_length_a 12.4007(3)
_cell_length_b 12.4007(3)
_cell_length_c 29.8325(10)
_cell_measurement_temperature 270(2)
_cell_volume 4587.6(2)
_diffrn_ambient_temperature 270(2)
_exptl_crystal_density_diffrn 1.697
_cod_database_code 4100230

loop_
_symmetry_equiv_pos_as_xyz
'x, y, z'
'-y, x, z+1/4'
'-x, -y, z+1/2'
'y, -x, z+3/4'

loop_
_atom_site_label
_atom_site_type_symbol
_atom_site_fract_x
_atom_site_fract_y
_atom_site_fract_z
_atom_site_U_iso_or_equiv
_atom_site_adp_type
_atom_site_occupancy
_atom_site_symmetry_multiplicity
_atom_site_calc_flag
_atom_site_refinement_flags
_atom_site_disorder_assembly
_atom_site_disorder_group
Br1 Br 0.71585(17) 0.70071(15) 0.10964(9) 0.0673(4) Uani 0.90 1 d P A 1
Br2 Br 0.700(2) 0.702(3) 0.1196(12) 0.102(11) Uiso 0.10 1 d P B 1
Cl1 Cl 0.7497(4) 0.8570(3) 0.24688(16) 0.165(2) Uani 1 1 d . C 1
Cl2 Cl 0.8038(6) 0.6520(6) 0.3017(3) 0.239(3) Uani 1 1 d . C 1
Cl3 Cl 0.9528(15) 0.7180(15) 0.2259(5) 0.476(11) Uani 1 1 d . C 1
Cl4 Cl 0.1956(9) 0.7886(9) 0.1795(6) 0.496(14) Uani 1 1 d . D 1
Cl5 Cl 0.2688(6) 0.5643(3) 0.2165(2) 0.201(3) Uani 1 1 d . D 1
Cl6 Cl 0.4310(8) 0.7206(8) 0.2201(3) 0.296(5) Uani 1 1 d . D 1
S1 S 0.31903(13) 0.06342(13) 0.18233(8) 0.0560(5) Uani 1 1 d . E 1
S2 S 0.34739(13) 0.29540(14) 0.18653(8) 0.0544(5) Uani 1 1 d . E 1
S3 S 0.06050(13) 0.09695(14) 0.17520(8) 0.0553(5) Uani 1 1 d . E 1
S4 S 0.09043(13) 0.32897(13) 0.18149(7) 0.0533(5) Uani 1 1 d . E 1
S5 S 0.5560(2) 0.0162(3) 0.17517(10) 0.0555(7) Uani 0.85 1 d P E 1
S6 S 0.5909(6) 0.2796(6) 0.1770(2) 0.0478(12) Uani 0.70 1 d P E 1
S7 S -0.17907(14) 0.11516(16) 0.15926(8) 0.0605(5) Uani 1 1 d . E 1
S8 S -0.14216(14) 0.37986(16) 0.16320(8) 0.0579(5) Uani 1 1 d . E 1
S9 S 0.32768(14) 0.04702(13) 0.03382(8) 0.0551(5) Uani 1 1 d . E 1
S10 S 0.09385(14) 0.07785(13) 0.02835(7) 0.0549(5) Uani 1 1 d . E 1
S11 S 0.36275(14) 0.30563(14) 0.03343(8) 0.0587(5) Uani 1 1 d . E 1
S12 S 0.12857(14) 0.33605(14) 0.02861(9) 0.0638(6) Uani 1 1 d . E 1
S13 S 0.3067(3) -0.1945(3) 0.04756(14) 0.0488(7) Uani 0.85 1 d P E 1
S14 S 0.04456(15) -0.15594(14) 0.04367(8) 0.0613(5) Uani 1 1 d . E 1
S15 S 0.40623(16) 0.54088(14) 0.04802(7) 0.0580(5) Uani 1 1 d . E 1
S16 S 0.14245(16) 0.57579(14) 0.04516(8) 0.0610(5) Uani 1 1 d . E 1
C1 C 0.2591(5) 0.1887(5) 0.1832(3) 0.0504(17) Uani 1 1 d . E 1
C2 C 0.1493(5) 0.2029(5) 0.1810(3) 0.0485(16) Uani 1 1 d . E 1
C3 C -0.0538(5) 0.1738(5) 0.1656(3) 0.0481(16) Uani 1 1 d . E 1
C4 C -0.0399(5) 0.2850(5) 0.1670(3) 0.0509(17) Uani 1 1 d . E 1
C5 C 0.4489(5) 0.1126(6) 0.1748(3) 0.0379(16) Uani 0.80 1 d P E 1
C6 C 0.4625(5) 0.2201(6) 0.1761(3) 0.0497(16) Uani 1 1 d . E 1
C7 C 0.2190(5) 0.1390(5) 0.0312(2) 0.0475(16) Uani 1 1 d . E 1
C8 C 0.2360(5) 0.2440(5) 0.0311(3) 0.0516(18) Uani 1 1 d . E 1
C9 C 0.2453(6) -0.0667(5) 0.0439(3) 0.0515(17) Uani 1 1 d . E 1
C10 C 0.1396(5) -0.0529(5) 0.0427(3) 0.0489(16) Uani 1 1 d . E 1
C11 C 0.3108(5) 0.4356(5) 0.0444(3) 0.0466(15) Uani 1 1 d . E 1
C12 C 0.2069(6) 0.4507(5) 0.0419(3) 0.0481(16) Uani 1 1 d . E 1
C13 C 0.5451(7) -0.0432(8) 0.1182(4) 0.068(3) Uani 0.85 1 d P E 1
C14 C 0.4443(6) -0.1121(7) 0.1119(3) 0.066(2) Uani 1 1 d . E 1
C15 C 0.4425(6) -0.1559(5) 0.0669(3) 0.0514(17) Uani 1 1 d . E 1
C16 C 0.5606(12) 0.4222(14) 0.1619(5) 0.041(3) Uani 0.70 1 d P E 1
C17 C 0.5162(9) 0.4258(8) 0.1140(4) 0.054(2) Uani 0.70 1 d P E 1
C18 C 0.4545(9) 0.5278(9) 0.1073(5) 0.057(3) Uani 0.70 1 d P E 1
C19 C -0.1416(6) -0.0204(6) 0.1457(3) 0.061(2) Uani 1 1 d . E 1
H1 H -0.0914 -0.0458 0.1683 0.073 Uiso 1 1 calc R E 1
H2 H -0.2055 -0.0653 0.1475 0.073 Uiso 1 1 calc R E 1
C20 C -0.0908(6) -0.0366(6) 0.1001(3) 0.0597(19) Uani 1 1 d . E 1
H3 H -0.1476 -0.0414 0.0779 0.072 Uiso 1 1 calc R E 1
H4 H -0.0475 0.0263 0.0930 0.072 Uiso 1 1 calc R E 1
C21 C -0.0216(7) -0.1345(7) 0.0967(3) 0.071(2) Uani 1 1 d . E 1
H5 H -0.0658 -0.1971 0.1032 0.085 Uiso 1 1 calc R E 1
H6 H 0.0333 -0.1304 0.1198 0.085 Uiso 1 1 calc R E 1
C22 C -0.1193(6) 0.4384(7) 0.1082(3) 0.072(2) Uani 1 1 d . E 1
H7 H -0.1197 0.3813 0.0860 0.086 Uiso 1 1 calc R E 1
H8 H -0.1782 0.4871 0.1013 0.086 Uiso 1 1 calc R E 1
C23 C -0.0114(8) 0.5010(7) 0.1048(3) 0.076(3) Uani 1 1 d . E 1
H9 H 0.0485 0.4543 0.1126 0.091 Uiso 1 1 calc R E 1
H10 H -0.0116 0.5619 0.1252 0.091 Uiso 1 1 calc R E 1
C24 C -0.0002(6) 0.5404(6) 0.0556(3) 0.066(2) Uani 1 1 d . E 1
H11 H -0.0457 0.6030 0.0508 0.079 Uiso 1 1 calc R E 1
H12 H -0.0228 0.4840 0.0352 0.079 Uiso 1 1 calc R E 1
H13 H 0.4329 -0.1639 0.1379 0.049 Uiso 1 1 d . F 1
H14 H 0.3837 -0.0581 0.1111 0.049 Uiso 1 1 d . G 1
H15 H 0.4689 -0.1025 0.0474 0.049 Uiso 1 1 d . H 1
H16 H 0.4855 -0.2160 0.0627 0.049 Uiso 1 1 d . I 1
C25 C 0.798(3) 0.661(3) 0.2424(11) 0.241(12) Uiso 1 1 d . C 1
C26 C 0.7375(18) 0.731(2) 0.2288(8) 0.175(8) Uiso 1 1 d . C 1
C27 C 0.2942(17) 0.675(2) 0.2455(8) 0.192(8) Uiso 1 1 d . D 1
C28 C 0.2483(15) 0.8043(14) 0.2280(7) 0.147(6) Uiso 1 1 d . D 1
C29 C 0.507(4) -0.101(3) 0.153(2) 0.071(19) Uani 0.15 1 d P J 2
C30 C 0.537(2) 0.419(4) 0.1727(10) 0.038(8) Uani 0.30 1 d P K 2
C31 C 0.4690(19) 0.490(2) 0.1313(9) 0.046(5) Uani 0.30 1 d P K 2
C32 C 0.5149(16) 0.4862(19) 0.0853(10) 0.052(6) Uani 0.30 1 d P K 2
S17 S 0.5471(15) 0.0410(19) 0.145(2) 0.19(2) Uani 0.15 1 d P J 2
S18 S 0.5798(13) 0.2932(14) 0.1607(5) 0.057(3) Uani 0.30 1 d P K 2
S19 S 0.318(3) -0.176(2) 0.0619(15) 0.122(16) Uani 0.15 1 d P L 2

loop_
_atom_site_aniso_label
_atom_site_aniso_U_11
_atom_site_aniso_U_22
_atom_site_aniso_U_33
_atom_site_aniso_U_23
_atom_site_aniso_U_13
_atom_site_aniso_U_12
Br1 0.0570(7) 0.0600(8) 0.0849(12) -0.0088(7) -0.0074(8) 0.0015(5)
Cl1 0.246(5) 0.076(2) 0.173(4) 0.008(2) 0.080(4) -0.001(3)
Cl2 0.248(7) 0.266(7) 0.203(6) 0.113(6) -0.053(5) -0.072(6)
Cl3 0.56(2) 0.63(3) 0.239(12) 0.054(15) 0.080(15) 0.00(2)
Cl4 0.389(15) 0.367(13) 0.73(3) 0.382(17) -0.325(17) -0.220(12)
Cl5 0.296(7) 0.089(2) 0.218(6) -0.022(3) 0.112(5) 0.004(3)
Cl6 0.322(10) 0.341(10) 0.225(8) 0.065(7) -0.059(7) -0.158(8)
S1 0.0315(8) 0.0409(8) 0.0954(15) -0.0100(9) 0.0051(9) -0.0011(6)
S2 0.0313(8) 0.0415(9) 0.0905(15) -0.0052(9) 0.0041(8) 0.0005(6)
S3 0.0307(8) 0.0447(9) 0.0904(14) -0.0073(9) -0.0011(8) 0.0003(6)
S4 0.0332(8) 0.0421(9) 0.0846(14) -0.0026(9) -0.0030(8) 0.0002(6)
S5 0.0339(12) 0.0527(16) 0.0797(17) -0.0138(12) -0.0136(11) 0.0110(10)
S6 0.0299(15) 0.054(2) 0.059(3) 0.006(2) -0.002(2) -0.0039(12)
S7 0.0314(8) 0.0576(11) 0.0925(15) -0.0124(10) 0.0051(8) -0.0037(7)
S8 0.0339(8) 0.0567(11) 0.0831(14) 0.0024(9) 0.0097(8) 0.0105(7)
S9 0.0435(9) 0.0347(8) 0.0871(14) -0.0012(8) -0.0029(9) 0.0001(7)
S10 0.0435(9) 0.0341(8) 0.0870(14) -0.0085(8) 0.0011(9) 0.0010(7)
S11 0.0432(9) 0.0366(8) 0.0963(16) -0.0052(9) -0.0071(9) -0.0009(7)
S12 0.0420(9) 0.0332(8) 0.1164(19) -0.0094(9) -0.0104(10) -0.0006(7)
S13 0.0508(16) 0.0282(13) 0.0673(16) -0.0076(10) -0.0084(13) 0.0013(10)
S14 0.0554(10) 0.0367(8) 0.0917(15) -0.0174(9) 0.0120(10) -0.0070(7)
S15 0.0606(11) 0.0373(8) 0.0760(13) 0.0140(8) -0.0155(9) -0.0121(7)
S16 0.0585(11) 0.0348(9) 0.0896(15) 0.0003(9) 0.0067(10) 0.0025(8)
C1 0.039(3) 0.042(4) 0.070(5) 0.003(3) 0.004(3) 0.005(3)
C2 0.032(3) 0.046(3) 0.068(5) -0.008(3) 0.006(3) 0.005(3)
C3 0.033(3) 0.048(4) 0.064(5) -0.004(3) -0.001(3) -0.001(3)
C4 0.032(3) 0.045(4) 0.077(5) 0.006(3) 0.007(3) 0.000(3)
C5 0.020(3) 0.040(4) 0.054(5) -0.009(3) 0.001(3) -0.002(3)
C6 0.034(3) 0.052(4) 0.063(4) -0.005(3) 0.012(3) 0.003(3)
C7 0.049(4) 0.038(3) 0.056(4) -0.007(3) -0.008(3) 0.003(3)
C8 0.041(3) 0.033(3) 0.082(5) -0.004(3) -0.013(3) 0.008(3)
C9 0.070(5) 0.030(3) 0.055(4) -0.003(3) -0.001(4) 0.003(3)
C10 0.045(4) 0.029(3) 0.073(5) -0.009(3) -0.005(3) 0.002(2)
C11 0.052(4) 0.026(3) 0.062(4) -0.001(3) -0.010(3) -0.006(3)
C12 0.052(4) 0.023(3) 0.069(5) 0.003(3) 0.001(3) -0.001(2)
C13 0.038(4) 0.059(6) 0.108(9) -0.030(6) 0.002(5) 0.003(4)
C14 0.050(4) 0.064(5) 0.083(6) -0.004(4) -0.007(4) 0.000(4)
C15 0.048(4) 0.039(3) 0.067(5) -0.010(3) -0.008(3) 0.014(3)
C16 0.028(8) 0.063(7) 0.033(8) 0.016(6) 0.024(5) -0.014(6)
C17 0.056(6) 0.042(5) 0.064(7) 0.003(5) -0.006(5) 0.007(5)
C18 0.053(7) 0.046(6) 0.072(8) 0.007(6) -0.015(6) 0.002(5)
C19 0.036(3) 0.060(5) 0.087(6) -0.011(4) 0.003(4) -0.006(3)
C20 0.054(4) 0.051(4) 0.074(6) -0.006(4) 0.000(4) 0.004(3)
C21 0.058(5) 0.056(5) 0.098(7) 0.005(4) 0.009(4) -0.007(4)
C22 0.045(4) 0.073(5) 0.098(7) 0.005(5) -0.007(4) 0.012(4)
C23 0.071(5) 0.061(5) 0.096(7) 0.012(5) 0.018(5) 0.009(4)
C24 0.049(4) 0.042(4) 0.106(7) -0.002(4) -0.006(4) 0.005(3)
C29 0.05(2) 0.001(14) 0.16(6) 0.00(2) -0.06(3) 0.016(15)
C30 0.004(10) 0.095(18) 0.015(15) 0.026(13) 0.014(8) -0.027(10)
C31 0.047(12) 0.046(13) 0.044(14) 0.009(11) -0.008(11) -0.001(10)
C32 0.021(9) 0.043(12) 0.091(19) 0.005(13) -0.005(11) -0.008(8)
S17 0.026(8) 0.057(12) 0.48(7) -0.08(3) 0.02(2) -0.008(8)
S18 0.039(5) 0.056(6) 0.075(10) -0.007(6) 0.011(6) -0.015(4)
S19 0.096(16) 0.040(13) 0.23(5) 0.043(19) -0.07(2) -0.004(11)

loop_
_geom_bond_atom_site_label_1
_geom_bond_atom_site_label_2
_geom_bond_distance
_geom_bond_site_symmetry_2
_geom_bond_publ_flag
Cl1 C26 1.66(2) . ?
Cl2 C25 1.78(3) . ?
Cl3 C25 2.10(3) . ?
Cl4 C28 1.60(2) . ?
Cl5 C27 1.65(2) . ?
Cl6 C27 1.95(2) . ?
S1 C1 1.722(7) . ?
S1 C5 1.737(7) . ?
S2 C1 1.720(7) . ?
S2 C6 1.734(6) . ?
S3 C2 1.723(7) . ?
S3 C3 1.732(7) . ?
S4 C2 1.726(7) . ?
S4 C4 1.759(7) . ?
S5 C5 1.787(7) . ?
S5 C13 1.857(11) . ?
S6 C6 1.756(10) . ?
S6 C16 1.863(19) . ?
S7 C3 1.725(7) . ?
S7 C19 1.790(8) . ?
S8 C4 1.734(7) . ?
S8 C22 1.816(10) . ?
S9 C9 1.767(7) . ?
S9 C7 1.768(7) . ?
S10 C7 1.729(7) . ?
S10 C10 1.770(6) . ?
S11 C8 1.749(7) . ?
S11 C11 1.767(6) . ?
S12 C8 1.756(6) . ?
S12 C12 1.767(6) . ?
S13 C9 1.762(8) . ?
S13 C15 1.844(8) . ?
S14 C10 1.739(6) . ?
S14 C21 1.802(9) . ?
S15 C11 1.765(6) . ?
S15 C18 1.875(15) . ?
S16 C12 1.747(6) . ?
S16 C24 1.849(8) . ?
C1 C2 1.374(9) . ?
C3 C4 1.390(9) . ?
C5 C6 1.344(10) . ?
C7 C8 1.319(10) . ?
C9 C10 1.323(10) . ?
C11 C12 1.304(9) . ?
C13 C14 1.527(12) . ?
C14 C15 1.447(12) . ?
C16 C17 1.53(2) . ?
C17 C18 1.492(14) . ?
C19 C20 1.512(12) . ?
C20 C21 1.491(11) . ?
C22 C23 1.551(12) . ?
C23 C24 1.554(13) . ?
C25 C26 1.21(3) . ?
C27 C28 1.79(3) . ?
C29 S17 1.84(5) . ?
C30 S18 1.69(5) . ?
C30 C31 1.74(5) . ?
C31 C32 1.49(4) . ?
